data_7117658
loop_
_publ_author_name
'Yoshiaki Shoji'
'Naoki Tanaka'
'Daisuke Hashizume'
'Takanori Fukushima'

_publ_section_title
;
 The molecular and electronic structures of a thioaroyl cation formed by
 borinium ion-mediated C[double bond, length as m-dash]S double bond
 cleavage of CS2
;
_journal_name_full Chem.Commun.
_journal_page_first 13342
_journal_paper_doi 10.1039/C5cc05645D
_journal_volume 51
_journal_year 2015
_chemical_formula_moiety 'C10 H11 S, C24 B F20'
_chemical_formula_sum 'C34 H11 B F20 S'
_chemical_formula_weight 842.30
_chemical_properties_physical 'Air-sensitive, Moisture-sensitive'
_space_group_crystal_system monoclinic
_space_group_IT_number 14
_space_group_name_Hall '-P 2ybc'
_space_group_name_H-M_alt 'P 1 21/c 1'
_symmetry_space_group_name_Hall '-P 2ybc'
_symmetry_space_group_name_H-M 'P 1 21/c 1'
_audit_conform_dict_location ftp://ftp.iucr.org/pub/cif_core.dic
_audit_conform_dict_name cif_core.dic
_audit_conform_dict_version 2.3
_audit_creation_date '15-Apr-04 T16:01:55-00:00'
_audit_creation_method 'XD routine XDCIF'
_audit_update_record
;
2015-05-08 deposited with the CCDC.
2015-07-23 downloaded from the CCDC.
;
_cell_angle_alpha 90
_cell_angle_beta 94.8693(4)
_cell_angle_gamma 90
_cell_formula_units_Z 4
_cell_length_a 13.4674(1)
_cell_length_b 13.8265(1)
_cell_length_c 17.2405(1)
_cell_measurement_reflns_used 418147
_cell_measurement_temperature 90
_cell_measurement_theta_max 60.09
_cell_measurement_theta_min 1.19
_cell_volume 3198.72(4)
_computing_cell_refinement HKL2000
_computing_data_collection CrystalClear
_computing_data_reduction HKL2000
_computing_molecular_graphics 'Volkov et al, (2006)'
_computing_publication_material 'Volkov et al, (2006)'
_computing_structure_refinement 'Volkov et al, (2006)'
_computing_structure_solution SIR2004
_diffrn_ambient_temperature 90
_diffrn_detector_area_resol_mean 7.31
_diffrn_measured_fraction_theta_full 0.975
_diffrn_measured_fraction_theta_max 0.995
_diffrn_measurement_device_type 'Rigaku AFC-8 with Saturn70 CCD'
_diffrn_measurement_method \w-scan
_diffrn_radiation_type MoK\a
_diffrn_radiation_wavelength 0.71073
_diffrn_reflns_av_R_equivalents 0.0351
_diffrn_reflns_av_unetI/netI 0.0169
_diffrn_reflns_laue_measured_fraction_full 0.975
_diffrn_reflns_laue_measured_fraction_max 0.995
_diffrn_reflns_limit_h_max 29
_diffrn_reflns_limit_h_min -29
_diffrn_reflns_limit_k_max 30
_diffrn_reflns_limit_k_min -30
_diffrn_reflns_limit_l_max 38
_diffrn_reflns_limit_l_min -38
_diffrn_reflns_number 372995
_diffrn_reflns_point_group_measured_fraction_full 0.975
_diffrn_reflns_point_group_measured_fraction_max 0.995
_diffrn_reflns_theta_full 25.242
_diffrn_reflns_theta_max 52.157
_diffrn_reflns_theta_min 1.518
_diffrn_source 'Fine-focus rotating anode'
_exptl_absorpt_coefficient_mu 0.246
_exptl_absorpt_correction_T_max 0.95123
_exptl_absorpt_correction_T_min 0.92268
_exptl_absorpt_correction_type numerical
_exptl_absorpt_process_details
;
 PLATON-ABSGAUSS
 A. L. Spek, J. Appl. Cryst. 36, 7-13 (2003).
 A. L. Spek, Acta Crystallogr. Sect. D, D65, 148-155 (2009).
;
_exptl_crystal_colour 'pale yellow'
_exptl_crystal_density_diffrn 1.749
_exptl_crystal_description block
_exptl_crystal_F_000 1664
_exptl_crystal_recrystallization_method 'Re-crystallisation from solvent: 1,2-Dichlorobenzene/Hexane'
_exptl_crystal_size_max 0.37
_exptl_crystal_size_mid 0.28
_exptl_crystal_size_min 0.25
_refine_diff_density_max 0.170
_refine_diff_density_min -0.275
_refine_diff_density_rms 0.026
_refine_ls_extinction_method none
_refine_ls_goodness_of_fit_ref 1.569
_refine_ls_matrix_type full
_refine_ls_number_parameters 1452
_refine_ls_number_reflns 24891
_refine_ls_number_restraints 0
_refine_ls_R_factor_all 0.0486
_refine_ls_R_factor_gt 0.0177
_refine_ls_shift/su_max 0.000005
_refine_ls_structure_factor_coef Fsqd
_refine_ls_weighting_details
;
        calc w2 = 1/[s^2^(Fo^2^)]
;
_refine_ls_weighting_scheme calc
_refine_ls_wR_factor_ref 0.0283
_reflns_Friedel_coverage 0.000
_reflns_friedel_fraction_full .
_reflns_friedel_fraction_max .
_reflns_number_gt 24891
_reflns_number_total 36565
_reflns_threshold_expression 'I > 3\s(I)'
_cod_data_source_file c5cc05645d2.cif
_cod_data_source_block Cation-Charge-Density
_cod_depositor_comments
;
The following automatic conversions were performed:
'__computing_structure_refinement' tag replaced with
'_computing_structure_refinement' tag.

Automatic conversion script
Id: cif_correct_tags 3376 2015-05-07 07:48:27Z andrius 
;
_cod_database_code 7117658

loop_
_space_group_symop_id
_space_group_symop_operation_xyz
1 +X,+Y,+Z
2 -X,1/2+Y,1/2-Z
3 -X,-Y,-Z
4 +X,1/2-Y,1/2+Z

loop_
_atom_local_axes_atom_label
_atom_local_axes_atom0
_atom_local_axes_ax1
_atom_local_axes_atom1
_atom_local_axes_atom2
_atom_local_axes_ax2
S(1) C(7) Z S(1) C(8) Y
F(1) C(12) Z F(1) C(13) Y
F(2) C(13) Z F(2) C(14) Y
F(3) C(14) Z F(3) C(15) Y
F(4) C(15) Z F(4) C(16) Y
F(5) C(16) Z F(5) C(11) Y
F(6) C(18) Z F(6) C(19) Y
F(7) C(19) Z F(7) C(20) Y
F(8) C(20) Z F(8) C(21) Y
F(9) C(21) Z F(9) C(20) Y
F(10) C(22) Z F(10) C(17) Y
F(11) C(24) Z F(11) C(25) Y
F(12) C(25) Z F(12) C(26) Y
F(13) C(26) Z F(13) C(27) Y
F(14) C(27) Z F(14) C(28) Y
F(15) C(28) Z F(15) C(23) Y
F(16) C(30) Z F(16) C(31) Y
F(17) C(31) Z F(17) C(32) Y
F(18) C(32) Z F(18) C(33) Y
F(19) C(33) Z F(19) C(34) Y
F(20) C(34) Z F(20) C(29) Y
C(1) C(10) Z C(1) C(2) Y
C(2) C(3) Z C(2) C(1) Y
C(3) C(4) Z C(3) C(2) Y
C(4) C(5) Z C(4) C(3) Y
C(5) C(6) Z C(5) C(4) Y
C(6) C(1) Z C(6) C(5) Y
C(7) C(1) Z C(7) C(8) Y
C(8) C(2) Z C(8) C(3) Y
C(9) C(4) Z C(9) C(5) Y
C(10) C(6) Z C(10) C(1) Y
C(11) C(12) Z C(11) C(16) Y
C(12) C(13) Z C(12) C(11) Y
C(13) C(14) Z C(13) C(12) Y
C(14) C(15) Z C(14) C(13) Y
C(15) C(16) Z C(15) C(14) Y
C(16) C(11) Z C(16) C(15) Y
C(17) C(18) Z C(17) C(22) Y
C(18) C(19) Z C(18) C(17) Y
C(19) C(20) Z C(19) C(18) Y
C(20) C(21) Z C(20) C(19) Y
C(21) C(22) Z C(21) C(20) Y
C(22) C(17) Z C(22) C(21) Y
C(23) C(24) Z C(23) C(28) Y
C(24) C(25) Z C(24) C(23) Y
C(25) C(26) Z C(25) C(24) Y
C(26) C(27) Z C(26) C(25) Y
C(27) C(28) Z C(27) C(26) Y
C(28) C(23) Z C(28) C(27) Y
C(29) C(30) Z C(29) C(34) Y
C(30) C(31) Z C(30) C(29) Y
C(31) C(32) Z C(31) C(30) Y
C(32) C(33) Z C(32) C(31) Y
C(33) C(34) Z C(33) C(32) Y
C(34) C(29) Z C(34) C(33) Y
B(1) C(11) Z B(1) C(17) Y
H(3) C(3) Z H(3) C(4) Y
H(5) C(5) Z H(5) C(6) Y
H(8A) C(8) Z H(8A) H(8C) Y
H(8B) C(8) Z H(8B) H(8A) Y
H(8C) C(8) Z H(8C) H(8B) Y
H(9A) C(9) Z H(9A) H(9C) Y
H(9B) C(9) Z H(9B) H(9A) Y
H(9C) C(9) Z H(9C) H(9B) Y
H(10A) C(10) Z H(10A) H(10C) Y
H(10B) C(10) Z H(10B) H(10A) Y
H(10C) C(10) Z H(10C) H(10B) Y

loop_
_atom_rho_multipole_atom_label
_atom_rho_multipole_coeff_Pv
_atom_rho_multipole_coeff_P00
_atom_rho_multipole_coeff_P11
_atom_rho_multipole_coeff_P1-1
_atom_rho_multipole_coeff_P10
_atom_rho_multipole_coeff_P20
_atom_rho_multipole_coeff_P21
_atom_rho_multipole_coeff_P2-1
_atom_rho_multipole_coeff_P22
_atom_rho_multipole_coeff_P2-2
_atom_rho_multipole_coeff_P30
_atom_rho_multipole_coeff_P31
_atom_rho_multipole_coeff_P3-1
_atom_rho_multipole_coeff_P32
_atom_rho_multipole_coeff_P3-2
_atom_rho_multipole_coeff_P33
_atom_rho_multipole_coeff_P3-3
_atom_rho_multipole_coeff_P40
_atom_rho_multipole_coeff_P41
_atom_rho_multipole_coeff_P4-1
_atom_rho_multipole_coeff_P42
_atom_rho_multipole_coeff_P4-2
_atom_rho_multipole_coeff_P43
_atom_rho_multipole_coeff_P4-3
_atom_rho_multipole_coeff_P44
_atom_rho_multipole_coeff_P4-4
_atom_rho_multipole_kappa
_atom_rho_multipole_kappa_prime0
_atom_rho_multipole_kappa_prime1
_atom_rho_multipole_kappa_prime2
_atom_rho_multipole_kappa_prime3
_atom_rho_multipole_kappa_prime4
_atom_rho_multipole_radial_slater_n0
_atom_rho_multipole_radial_slater_zeta0
_atom_rho_multipole_radial_slater_n1
_atom_rho_multipole_radial_slater_zeta1
_atom_rho_multipole_radial_slater_n2
_atom_rho_multipole_radial_slater_zeta2
_atom_rho_multipole_radial_slater_n3
_atom_rho_multipole_radial_slater_zeta3
_atom_rho_multipole_radial_slater_n4
_atom_rho_multipole_radial_slater_zeta4
S(1) 5.54(3) 0 -0.021(6) 0.008(6) 0.039(12) 0.083(10) 0.000(7) -0.001(7) 0.042(6) 0.027(6) -0.005(8) -0.017(6) -0.001(6) -0.048(6) -0.043(6) 0.039(5) -0.014(5) 0.022(8) 0.011(7) -0.013(7) 0.006(7) -0.023(7) 0.007(6) -0.004(6) 0.016(6) 0.002(6) 1.019(2) 1.019(2) 1.018533 1.018533 1.018533 1.018533 4 3.8512666666667 4 3.8512666666667 4 3.8512666666667 4 3.8512666666667 4 3.8512666666667
F(1) 7.136(8) 0 -0.021(8) 0.022(6) -0.008(7) -0.076(9) -0.012(9) 0.002(7) -0.025(8) 0.007(8) 0.025(5) 0.008(4) -0.007(4) 0.022(4) -0.005(4) -0.007(4) -0.003(4) 0 0 0 0 0 0 0 0 0 1.0014(4) 1.003(10) 1.003485 1.003485 1.003485 1.003485 2 5.1078857142857 2 5.1078857142857 2 5.1078857142857 3 5.1078857142857 4 5.1078857142857
F(2) 7.151(8) 0 -0.040(10) -0.039(9) -0.008(8) -0.049(10) -0.014(10) -0.007(9) -0.056(12) -0.007(11) 0.043(5) -0.008(5) 0.033(5) 0.027(5) -0.030(5) 0.009(5) 0.001(5) 0 0 0 0 0 0 0 0 0 1.0014(4) 1.003(10) 1.003485 1.003485 1.003485 1.003485 2 5.1078857142857 2 5.1078857142857 2 5.1078857142857 3 5.1078857142857 4 5.1078857142857
F(3) 7.106(8) 0 -0.060(8) -0.062(9) 0.014(7) -0.090(9) -0.019(8) 0.005(9) -0.072(11) 0.008(11) -0.021(5) 0.022(4) 0.020(5) -0.044(5) -0.026(5) 0.059(5) -0.024(5) 0 0 0 0 0 0 0 0 0 1.0014(4) 1.003(10) 1.003485 1.003485 1.003485 1.003485 2 5.1078857142857 2 5.1078857142857 2 5.1078857142857 3 5.1078857142857 4 5.1078857142857
F(4) 7.118(8) 0 -0.086(7) -0.024(8) 0.065(8) -0.093(10) -0.004(9) -0.010(9) -0.022(9) -0.002(9) 0.013(5) -0.001(4) -0.037(5) 0.017(4) 0.059(4) 0.061(4) -0.033(4) 0 0 0 0 0 0 0 0 0 1.0014(4) 1.003(10) 1.003485 1.003485 1.003485 1.003485 2 5.1078857142857 2 5.1078857142857 2 5.1078857142857 3 5.1078857142857 4 5.1078857142857
F(5) 7.144(7) 0 -0.008(7) -0.010(6) 0.021(6) -0.053(8) 0.013(7) -0.019(7) -0.011(7) -0.002(7) 0.028(4) -0.001(4) 0.004(4) 0.023(4) 0.006(4) 0.002(4) 0.005(4) 0 0 0 0 0 0 0 0 0 1.0014(4) 1.003(10) 1.003485 1.003485 1.003485 1.003485 2 5.1078857142857 2 5.1078857142857 2 5.1078857142857 3 5.1078857142857 4 5.1078857142857
F(6) 7.139(7) 0 0.009(7) 0.005(6) -0.016(6) -0.073(8) -0.003(8) 0.005(7) -0.029(8) -0.004(8) 0.017(4) -0.009(4) -0.006(4) 0.022(4) 0.003(4) 0.003(4) 0.001(4) 0 0 0 0 0 0 0 0 0 1.0014(4) 1.003(10) 1.003485 1.003485 1.003485 1.003485 2 5.1078857142857 2 5.1078857142857 2 5.1078857142857 3 5.1078857142857 4 5.1078857142857
F(7) 7.138(7) 0 0.051(8) -0.021(7) 0.027(7) -0.085(9) -0.021(9) 0.001(8) -0.026(10) -0.015(10) 0.026(5) -0.012(5) 0.018(4) 0.030(5) 0.012(4) 0.011(5) 0.020(5) 0 0 0 0 0 0 0 0 0 1.0014(4) 1.003(10) 1.003485 1.003485 1.003485 1.003485 2 5.1078857142857 2 5.1078857142857 2 5.1078857142857 3 5.1078857142857 4 5.1078857142857
F(8) 7.150(7) 0 0.005(8) -0.025(8) 0.028(6) -0.048(8) 0.013(8) -0.014(8) -0.040(10) 0.000(10) -0.007(5) -0.001(4) 0.000(4) -0.023(4) 0.007(4) -0.041(5) 0.000(5) 0 0 0 0 0 0 0 0 0 1.0014(4) 1.003(10) 1.003485 1.003485 1.003485 1.003485 2 5.1078857142857 2 5.1078857142857 2 5.1078857142857 3 5.1078857142857 4 5.1078857142857
F(9) 7.130(8) 0 -0.053(8) -0.019(7) 0.034(7) -0.059(8) -0.001(8) 0.002(8) -0.012(9) 0.015(9) 0.019(5) 0.019(4) 0.021(4) 0.027(4) -0.005(4) 0.000(5) -0.010(5) 0 0 0 0 0 0 0 0 0 1.0014(4) 1.003(10) 1.003485 1.003485 1.003485 1.003485 2 5.1078857142857 2 5.1078857142857 2 5.1078857142857 3 5.1078857142857 4 5.1078857142857
F(10) 7.180(7) 0 -0.041(7) 0.006(6) 0.012(6) -0.081(8) 0.013(8) -0.006(6) -0.026(7) 0.019(7) 0.027(4) 0.005(4) 0.004(4) 0.024(4) 0.002(4) 0.001(4) -0.001(4) 0 0 0 0 0 0 0 0 0 1.0014(4) 1.003(10) 1.003485 1.003485 1.003485 1.003485 2 5.1078857142857 2 5.1078857142857 2 5.1078857142857 3 5.1078857142857 4 5.1078857142857
F(11) 7.161(7) 0 0.050(6) -0.011(6) -0.003(6) -0.067(8) -0.014(7) -0.003(7) -0.006(7) -0.022(7) 0.050(4) -0.012(4) -0.007(4) -0.005(4) 0.001(4) 0.009(4) -0.010(4) 0 0 0 0 0 0 0 0 0 1.0014(4) 1.003(10) 1.003485 1.003485 1.003485 1.003485 2 5.1078857142857 2 5.1078857142857 2 5.1078857142857 3 5.1078857142857 4 5.1078857142857
F(12) 7.151(8) 0 0.037(9) -0.006(8) 0.102(8) -0.052(10) 0.001(10) 0.030(9) 0.010(10) -0.013(10) 0.015(5) -0.044(5) 0.036(5) 0.032(5) 0.005(5) -0.004(5) -0.009(5) 0 0 0 0 0 0 0 0 0 1.0014(4) 1.003(10) 1.003485 1.003485 1.003485 1.003485 2 5.1078857142857 2 5.1078857142857 2 5.1078857142857 3 5.1078857142857 4 5.1078857142857
F(13) 7.095(8) 0 0.050(9) 0.113(10) 0.100(8) -0.143(11) 0.004(10) 0.012(10) -0.027(12) -0.014(12) -0.056(5) -0.030(5) -0.002(5) -0.022(5) -0.038(5) 0.009(5) 0.001(5) 0 0 0 0 0 0 0 0 0 1.0014(4) 1.003(10) 1.003485 1.003485 1.003485 1.003485 2 5.1078857142857 2 5.1078857142857 2 5.1078857142857 3 5.1078857142857 4 5.1078857142857
F(14) 7.128(8) 0 -0.023(8) 0.113(9) 0.007(7) -0.087(10) 0.009(9) -0.028(10) -0.011(11) -0.002(11) 0.055(5) 0.011(5) -0.055(5) 0.007(5) -0.005(5) -0.021(5) 0.009(5) 0 0 0 0 0 0 0 0 0 1.0014(4) 1.003(10) 1.003485 1.003485 1.003485 1.003485 2 5.1078857142857 2 5.1078857142857 2 5.1078857142857 3 5.1078857142857 4 5.1078857142857
F(15) 7.183(7) 0 0.034(7) 0.013(7) -0.038(7) -0.070(9) 0.011(8) 0.003(8) 0.018(8) -0.007(8) 0.026(4) -0.004(4) 0.014(4) 0.017(4) 0.001(4) 0.003(4) -0.007(4) 0 0 0 0 0 0 0 0 0 1.0014(4) 1.003(10) 1.003485 1.003485 1.003485 1.003485 2 5.1078857142857 2 5.1078857142857 2 5.1078857142857 3 5.1078857142857 4 5.1078857142857
F(16) 7.154(7) 0 -0.038(7) 0.017(6) 0.027(7) -0.096(8) 0.012(8) 0.002(7) -0.007(7) -0.008(7) 0.034(4) 0.000(4) 0.008(4) 0.012(4) -0.016(4) 0.008(4) 0.002(4) 0 0 0 0 0 0 0 0 0 1.0014(4) 1.003(10) 1.003485 1.003485 1.003485 1.003485 2 5.1078857142857 2 5.1078857142857 2 5.1078857142857 3 5.1078857142857 4 5.1078857142857
F(17) 7.138(8) 0 -0.118(9) 0.013(8) 0.028(7) -0.095(9) 0.025(9) 0.001(9) 0.018(11) 0.003(11) -0.025(5) 0.003(5) 0.009(5) 0.002(5) -0.056(5) 0.066(5) -0.023(5) 0 0 0 0 0 0 0 0 0 1.0014(4) 1.003(10) 1.003485 1.003485 1.003485 1.003485 2 5.1078857142857 2 5.1078857142857 2 5.1078857142857 3 5.1078857142857 4 5.1078857142857
F(18) 7.149(8) 0 0.087(11) 0.048(10) 0.026(8) -0.067(10) 0.002(11) -0.006(10) -0.026(14) -0.011(14) -0.009(6) -0.036(5) -0.036(5) 0.063(5) 0.026(6) 0.180(6) -0.006(6) 0 0 0 0 0 0 0 0 0 1.0014(4) 1.003(10) 1.003485 1.003485 1.003485 1.003485 2 5.1078857142857 2 5.1078857142857 2 5.1078857142857 3 5.1078857142857 4 5.1078857142857
F(19) 7.139(8) 0 0.005(9) -0.024(8) 0.029(8) -0.103(10) 0.000(10) -0.017(9) -0.008(10) 0.047(10) 0.004(5) -0.028(5) 0.017(5) 0.035(5) 0.044(5) 0.050(5) -0.012(5) 0 0 0 0 0 0 0 0 0 1.0014(4) 1.003(10) 1.003485 1.003485 1.003485 1.003485 2 5.1078857142857 2 5.1078857142857 2 5.1078857142857 3 5.1078857142857 4 5.1078857142857
F(20) 7.184(7) 0 0.046(6) -0.013(6) 0.012(6) -0.058(8) -0.010(7) -0.013(7) -0.010(7) 0.004(7) 0.043(4) -0.007(4) -0.016(4) 0.000(4) -0.006(4) 0.016(4) 0.010(4) 0 0 0 0 0 0 0 0 0 1.0014(4) 1.003(10) 1.003485 1.003485 1.003485 1.003485 2 5.1078857142857 2 5.1078857142857 2 5.1078857142857 3 5.1078857142857 4 5.1078857142857
C(1) 3.969(19) 0 -0.009(6) 0.024(10) 0.010(8) 0.086(8) -0.004(6) 0.006(8) -0.097(7) 0.011(7) -0.020(8) 0.006(6) 0.206(8) -0.034(7) 0.002(7) 0.025(6) 0.072(6) 0 0 0 0 0 0 0 0 0 1.0227(8) 1.012(3) 1.012096 1.012096 1.012096 1.012096 2 3.1762 2 3.1762 2 3.1762 3 3.1762 4 3.1762
C(2) 3.762(17) 0 0.014(6) 0.058(8) 0.011(9) 0.142(9) -0.004(7) -0.001(8) -0.147(7) 0.020(7) 0.159(8) 0.014(7) -0.014(9) 0.201(7) -0.007(7) 0.003(6) 0.003(6) 0 0 0 0 0 0 0 0 0 1.0227(8) 1.012(3) 1.012096 1.012096 1.012096 1.012096 2 3.1762 2 3.1762 2 3.1762 3 3.1762 4 3.1762
C(3) 3.872(19) 0 0.012(6) 0.097(10) -0.040(9) 0.065(9) 0.016(7) -0.002(10) -0.132(8) 0.022(7) 0.140(8) 0.025(7) -0.011(8) 0.138(8) 0.001(7) -0.021(6) 0.006(7) 0 0 0 0 0 0 0 0 0 1.0227(8) 1.012(3) 1.012096 1.012096 1.012096 1.012096 2 3.1762 2 3.1762 2 3.1762 3 3.1762 4 3.1762
C(4) 3.785(19) 0 -0.006(7) 0.146(9) 0.033(11) 0.167(10) 0.037(8) -0.023(10) -0.207(7) 0.006(7) 0.210(9) 0.060(8) 0.053(10) 0.197(8) 0.044(8) 0.019(6) 0.008(6) 0 0 0 0 0 0 0 0 0 1.0227(8) 1.012(3) 1.012096 1.012096 1.012096 1.012096 2 3.1762 2 3.1762 2 3.1762 3 3.1762 4 3.1762
C(5) 3.856(19) 0 0.010(6) 0.101(10) 0.056(10) 0.132(10) 0.015(7) -0.028(10) -0.123(8) -0.024(7) 0.183(9) 0.046(7) -0.049(9) 0.140(8) -0.026(7) -0.008(7) 0.030(7) 0 0 0 0 0 0 0 0 0 1.0227(8) 1.012(3) 1.012096 1.012096 1.012096 1.012096 2 3.1762 2 3.1762 2 3.1762 3 3.1762 4 3.1762
C(6) 3.622(18) 0 -0.004(6) 0.057(10) 0.035(8) 0.076(8) -0.020(6) -0.069(9) -0.205(8) -0.013(7) 0.164(8) -0.010(6) 0.027(9) 0.126(7) 0.009(7) -0.037(7) 0.039(7) 0 0 0 0 0 0 0 0 0 1.0227(8) 1.012(3) 1.012096 1.012096 1.012096 1.012096 2 3.1762 2 3.1762 2 3.1762 3 3.1762 4 3.1762
C(7) 4.12(4) 0 -0.011(6) 0.006(7) -0.070(12) 0.423(17) -0.007(7) -0.010(7) 0.005(6) 0.016(6) 0.055(10) 0.009(8) 0.004(8) 0.026(6) -0.024(7) 0.006(6) 0.001(5) 0 0 0 0 0 0 0 0 0 1.003(4) 0.98(2) 0.977265 0.977265 0.977265 0.977265 2 3.1762 2 3.1762 2 3.1762 3 3.1762 4 3.1762
C(8) 4.81(6) 0 0.035(19) -0.01(2) -0.113(12) -0.065(11) -0.037(11) 0.018(11) 0.007(13) -0.016(12) 0.443(14) 0.017(9) -0.010(10) 0.028(10) -0.054(10) 0.023(9) -0.168(10) 0 0 0 0 0 0 0 0 0 0.924(3) 0.803(7) 0.802803 0.802803 0.802803 0.802803 2 3.1762 2 3.1762 2 3.1762 3 3.1762 4 3.1762
C(9) 4.61(6) 0 -0.04(2) -0.10(3) -0.015(14) 0.011(12) -0.027(12) 0.034(13) 0.001(15) 0.021(15) 0.409(14) -0.058(10) 0.138(11) 0.028(11) -0.143(11) 0.058(12) -0.108(10) 0 0 0 0 0 0 0 0 0 0.924(3) 0.803(7) 0.802803 0.802803 0.802803 0.802803 2 3.1762 2 3.1762 2 3.1762 3 3.1762 4 3.1762
C(10) 4.40(6) 0 0.02(2) 0.07(2) -0.047(14) 0.061(12) 0.042(12) -0.093(11) 0.012(11) 0.027(13) 0.539(15) -0.018(10) -0.017(10) -0.002(10) -0.048(10) 0.053(10) 0.070(10) 0 0 0 0 0 0 0 0 0 0.924(3) 0.803(7) 0.802803 0.802803 0.802803 0.802803 2 3.1762 2 3.1762 2 3.1762 3 3.1762 4 3.1762
C(11) 3.963(14) 0 -0.012(6) -0.035(7) -0.021(7) 0.082(7) 0.003(6) 0.028(6) -0.155(6) 0.006(6) 0.142(6) -0.001(6) -0.014(6) 0.096(6) 0.002(6) 0.005(6) 0.003(5) 0 0 0 0 0 0 0 0 0 1.0227(8) 1.012(3) 1.012096 1.012096 1.012096 1.012096 2 3.1762 2 3.1762 2 3.1762 3 3.1762 4 3.1762
C(12) 3.917(14) 0 0.016(6) 0.121(6) 0.049(7) 0.106(7) 0.013(6) -0.109(7) -0.096(6) 0.008(6) 0.209(7) 0.006(6) 0.034(7) 0.190(6) -0.005(6) 0.000(6) 0.072(6) 0 0 0 0 0 0 0 0 0 1.0227(8) 1.012(3) 1.012096 1.012096 1.012096 1.012096 2 3.1762 2 3.1762 2 3.1762 3 3.1762 4 3.1762
C(13) 3.878(14) 0 0.010(6) 0.116(7) 0.022(8) 0.113(8) 0.005(7) -0.068(8) -0.082(7) -0.004(6) 0.189(8) 0.009(7) 0.001(8) 0.163(7) 0.006(6) 0.009(6) 0.050(6) 0 0 0 0 0 0 0 0 0 1.0227(8) 1.012(3) 1.012096 1.012096 1.012096 1.012096 2 3.1762 2 3.1762 2 3.1762 3 3.1762 4 3.1762
C(14) 3.972(15) 0 -0.005(6) 0.099(7) 0.050(8) 0.126(8) -0.015(7) -0.091(8) -0.099(7) -0.021(6) 0.238(8) 0.030(7) -0.012(8) 0.231(7) -0.009(7) 0.013(6) 0.050(6) 0 0 0 0 0 0 0 0 0 1.0227(8) 1.012(3) 1.012096 1.012096 1.012096 1.012096 2 3.1762 2 3.1762 2 3.1762 3 3.1762 4 3.1762
C(15) 3.894(14) 0 0.006(6) 0.104(7) 0.069(7) 0.108(7) 0.006(6) -0.084(7) -0.064(7) -0.020(6) 0.200(7) -0.017(6) -0.036(7) 0.182(7) -0.013(6) -0.013(6) 0.053(6) 0 0 0 0 0 0 0 0 0 1.0227(8) 1.012(3) 1.012096 1.012096 1.012096 1.012096 2 3.1762 2 3.1762 2 3.1762 3 3.1762 4 3.1762
C(16) 3.975(14) 0 0.007(6) 0.112(7) 0.105(7) 0.140(7) -0.006(6) -0.066(7) -0.064(6) 0.001(6) 0.206(7) 0.006(6) 0.020(7) 0.194(6) -0.004(6) 0.003(6) 0.058(6) 0 0 0 0 0 0 0 0 0 1.0227(8) 1.012(3) 1.012096 1.012096 1.012096 1.012096 2 3.1762 2 3.1762 2 3.1762 3 3.1762 4 3.1762
C(17) 3.966(15) 0 0.010(5) -0.036(6) -0.036(6) 0.068(6) -0.003(5) 0.037(6) -0.140(6) 0.002(5) 0.146(6) -0.006(6) -0.017(6) 0.108(6) 0.001(5) -0.012(5) 0.003(5) 0 0 0 0 0 0 0 0 0 1.0227(8) 1.012(3) 1.012096 1.012096 1.012096 1.012096 2 3.1762 2 3.1762 2 3.1762 3 3.1762 4 3.1762
C(18) 3.912(13) 0 -0.014(5) 0.135(6) 0.043(6) 0.094(7) 0.000(6) -0.098(6) -0.091(6) 0.013(5) 0.211(7) 0.016(6) 0.023(6) 0.207(6) -0.004(6) -0.012(5) 0.058(6) 0 0 0 0 0 0 0 0 0 1.0227(8) 1.012(3) 1.012096 1.012096 1.012096 1.012096 2 3.1762 2 3.1762 2 3.1762 3 3.1762 4 3.1762
C(19) 3.917(14) 0 0.004(6) 0.120(6) 0.019(7) 0.078(7) 0.004(6) -0.093(7) -0.078(6) -0.017(6) 0.190(7) -0.011(6) -0.006(7) 0.190(7) -0.006(6) 0.001(6) 0.054(6) 0 0 0 0 0 0 0 0 0 1.0227(8) 1.012(3) 1.012096 1.012096 1.012096 1.012096 2 3.1762 2 3.1762 2 3.1762 3 3.1762 4 3.1762
C(20) 3.980(14) 0 -0.019(6) 0.112(7) 0.069(7) 0.100(7) -0.003(6) -0.089(7) -0.101(6) -0.008(6) 0.241(7) -0.007(6) -0.007(7) 0.226(7) 0.002(6) -0.001(6) 0.040(6) 0 0 0 0 0 0 0 0 0 1.0227(8) 1.012(3) 1.012096 1.012096 1.012096 1.012096 2 3.1762 2 3.1762 2 3.1762 3 3.1762 4 3.1762
C(21) 3.916(14) 0 -0.026(6) 0.082(7) 0.072(7) 0.126(7) -0.006(6) -0.080(7) -0.060(6) 0.008(6) 0.206(7) 0.004(6) -0.033(7) 0.190(6) -0.008(6) 0.006(6) 0.045(6) 0 0 0 0 0 0 0 0 0 1.0227(8) 1.012(3) 1.012096 1.012096 1.012096 1.012096 2 3.1762 2 3.1762 2 3.1762 3 3.1762 4 3.1762
C(22) 3.914(14) 0 -0.008(6) 0.089(6) 0.105(6) 0.154(6) 0.003(6) -0.062(6) -0.064(6) 0.003(6) 0.200(7) 0.012(6) 0.015(6) 0.188(6) 0.005(6) -0.003(5) 0.053(6) 0 0 0 0 0 0 0 0 0 1.0227(8) 1.012(3) 1.012096 1.012096 1.012096 1.012096 2 3.1762 2 3.1762 2 3.1762 3 3.1762 4 3.1762
C(23) 3.935(15) 0 -0.003(5) -0.040(7) -0.039(7) 0.070(7) -0.003(6) 0.004(6) -0.133(6) -0.011(5) 0.133(7) -0.007(6) -0.014(7) 0.100(6) 0.017(6) -0.006(5) 0.005(5) 0 0 0 0 0 0 0 0 0 1.0227(8) 1.012(3) 1.012096 1.012096 1.012096 1.012096 2 3.1762 2 3.1762 2 3.1762 3 3.1762 4 3.1762
C(24) 3.951(14) 0 -0.002(6) 0.159(6) 0.028(7) 0.080(7) 0.002(6) -0.127(7) -0.088(6) 0.015(5) 0.215(7) 0.005(6) 0.025(7) 0.189(6) -0.008(6) 0.012(5) 0.037(6) 0 0 0 0 0 0 0 0 0 1.0227(8) 1.012(3) 1.012096 1.012096 1.012096 1.012096 2 3.1762 2 3.1762 2 3.1762 3 3.1762 4 3.1762
C(25) 3.865(14) 0 -0.025(6) 0.119(7) 0.058(8) 0.099(8) 0.017(6) -0.075(8) -0.072(7) 0.007(6) 0.197(8) -0.003(6) -0.012(8) 0.172(7) -0.008(6) -0.021(6) 0.037(6) 0 0 0 0 0 0 0 0 0 1.0227(8) 1.012(3) 1.012096 1.012096 1.012096 1.012096 2 3.1762 2 3.1762 2 3.1762 3 3.1762 4 3.1762
C(26) 4.006(15) 0 -0.016(6) 0.084(7) 0.106(8) 0.130(8) 0.000(7) -0.083(8) -0.076(7) 0.005(6) 0.252(8) 0.019(7) -0.023(8) 0.218(7) 0.019(7) 0.002(6) 0.061(6) 0 0 0 0 0 0 0 0 0 1.0227(8) 1.012(3) 1.012096 1.012096 1.012096 1.012096 2 3.1762 2 3.1762 2 3.1762 3 3.1762 4 3.1762
C(27) 3.851(14) 0 0.005(6) 0.052(8) 0.115(8) 0.098(8) 0.002(6) -0.082(8) -0.055(7) -0.022(6) 0.202(8) 0.006(6) -0.039(8) 0.169(7) 0.013(7) 0.011(6) 0.044(6) 0 0 0 0 0 0 0 0 0 1.0227(8) 1.012(3) 1.012096 1.012096 1.012096 1.012096 2 3.1762 2 3.1762 2 3.1762 3 3.1762 4 3.1762
C(28) 3.874(14) 0 -0.031(6) 0.077(7) 0.082(7) 0.132(7) -0.005(6) -0.044(7) -0.078(6) 0.009(6) 0.209(7) 0.010(6) 0.004(7) 0.195(7) -0.011(6) 0.004(6) 0.058(6) 0 0 0 0 0 0 0 0 0 1.0227(8) 1.012(3) 1.012096 1.012096 1.012096 1.012096 2 3.1762 2 3.1762 2 3.1762 3 3.1762 4 3.1762
C(29) 3.984(15) 0 0.022(5) -0.006(7) -0.009(6) 0.083(6) -0.007(5) 0.037(6) -0.133(6) -0.004(5) 0.152(6) -0.005(6) -0.042(6) 0.113(6) -0.004(6) -0.005(5) -0.007(5) 0 0 0 0 0 0 0 0 0 1.0227(8) 1.012(3) 1.012096 1.012096 1.012096 1.012096 2 3.1762 2 3.1762 2 3.1762 3 3.1762 4 3.1762
C(30) 3.892(13) 0 0.005(5) 0.139(6) 0.045(7) 0.079(7) 0.010(6) -0.098(6) -0.081(6) -0.011(6) 0.204(7) -0.001(6) 0.016(7) 0.165(6) 0.021(6) -0.001(6) 0.067(6) 0 0 0 0 0 0 0 0 0 1.0227(8) 1.012(3) 1.012096 1.012096 1.012096 1.012096 2 3.1762 2 3.1762 2 3.1762 3 3.1762 4 3.1762
C(31) 3.925(15) 0 0.019(6) 0.106(6) 0.042(8) 0.098(8) 0.002(7) -0.080(7) -0.081(6) -0.009(6) 0.235(8) 0.054(7) -0.003(7) 0.205(7) 0.017(6) -0.010(6) 0.066(6) 0 0 0 0 0 0 0 0 0 1.0227(8) 1.012(3) 1.012096 1.012096 1.012096 1.012096 2 3.1762 2 3.1762 2 3.1762 3 3.1762 4 3.1762
C(32) 3.952(15) 0 -0.002(6) 0.090(7) 0.060(8) 0.107(8) 0.021(7) -0.089(8) -0.067(7) -0.026(6) 0.224(8) 0.035(7) -0.022(8) 0.190(7) -0.025(7) -0.010(6) 0.058(6) 0 0 0 0 0 0 0 0 0 1.0227(8) 1.012(3) 1.012096 1.012096 1.012096 1.012096 2 3.1762 2 3.1762 2 3.1762 3 3.1762 4 3.1762
C(33) 3.888(14) 0 -0.014(6) 0.099(7) 0.080(7) 0.113(7) 0.012(6) -0.078(7) -0.058(7) -0.006(6) 0.217(7) 0.002(6) -0.018(7) 0.209(7) 0.004(6) -0.019(6) 0.060(6) 0 0 0 0 0 0 0 0 0 1.0227(8) 1.012(3) 1.012096 1.012096 1.012096 1.012096 2 3.1762 2 3.1762 2 3.1762 3 3.1762 4 3.1762
C(34) 3.965(14) 0 0.012(5) 0.116(6) 0.111(7) 0.131(7) 0.001(6) -0.063(7) -0.044(6) 0.000(5) 0.206(7) -0.008(6) 0.013(7) 0.186(6) 0.003(6) -0.002(6) 0.057(5) 0 0 0 0 0 0 0 0 0 1.0227(8) 1.012(3) 1.012096 1.012096 1.012096 1.012096 2 3.1762 2 3.1762 2 3.1762 3 3.1762 4 3.1762
B(1) 2.85(4) 0 -0.008(7) 0.003(7) 0.001(7) -0.009(7) -0.028(7) -0.022(7) 0.005(7) -0.008(7) 0.247(14) 0.015(8) 0.041(8) 0.012(8) 0.022(8) 0.036(8) -0.209(12) 0 0 0 0 0 0 0 0 0 1.023(5) 1.00(2) 1.003798 1.003798 1.003798 1.003798 2 2.5246 2 2.5246 2 2.5246 3 2.5246 4 2.5246
H(3) 1.041(19) 0 0 0 0.191(12) 0 0 0 0 0 0 0 0 0 0 0 0 0 0 0 0 0 0 0 0 0 1.1 1.1 1.1 1.1 1.1 1.1 0 2 1 2 2 2 3 2 4 2
H(5) 1.170(19) 0 0 0 0.248(12) 0 0 0 0 0 0 0 0 0 0 0 0 0 0 0 0 0 0 0 0 0 1.1 1.1 1.1 1.1 1.1 1.1 0 2 1 2 2 2 3 2 4 2
H(8A) 0.78(3) 0 0 0 0.101(14) 0 0 0 0 0 0 0 0 0 0 0 0 0 0 0 0 0 0 0 0 0 1.1 1.1 1.1 1.1 1.1 1.1 0 2 1 2 2 2 3 2 4 2
H(8B) 0.71(3) 0 0 0 0.053(12) 0 0 0 0 0 0 0 0 0 0 0 0 0 0 0 0 0 0 0 0 0 1.1 1.1 1.1 1.1 1.1 1.1 0 2 1 2 2 2 3 2 4 2
H(8C) 0.75(3) 0 0 0 0.109(14) 0 0 0 0 0 0 0 0 0 0 0 0 0 0 0 0 0 0 0 0 0 1.1 1.1 1.1 1.1 1.1 1.1 0 2 1 2 2 2 3 2 4 2
H(9A) 0.82(4) 0 0 0 0.116(17) 0 0 0 0 0 0 0 0 0 0 0 0 0 0 0 0 0 0 0 0 0 1.1 1.1 1.1 1.1 1.1 1.1 0 2 1 2 2 2 3 2 4 2
H(9B) 1.00(4) 0 0 0 0.137(18) 0 0 0 0 0 0 0 0 0 0 0 0 0 0 0 0 0 0 0 0 0 1.1 1.1 1.1 1.1 1.1 1.1 0 2 1 2 2 2 3 2 4 2
H(9C) 0.80(4) 0 0 0 0.092(16) 0 0 0 0 0 0 0 0 0 0 0 0 0 0 0 0 0 0 0 0 0 1.1 1.1 1.1 1.1 1.1 1.1 0 2 1 2 2 2 3 2 4 2
H(10A) 0.86(4) 0 0 0 0.203(19) 0 0 0 0 0 0 0 0 0 0 0 0 0 0 0 0 0 0 0 0 0 1.1 1.1 1.1 1.1 1.1 1.1 0 2 1 2 2 2 3 2 4 2
H(10B) 0.83(4) 0 0 0 0.136(16) 0 0 0 0 0 0 0 0 0 0 0 0 0 0 0 0 0 0 0 0 0 1.1 1.1 1.1 1.1 1.1 1.1 0 2 1 2 2 2 3 2 4 2
H(10C) 0.90(3) 0 0 0 0.220(18) 0 0 0 0 0 0 0 0 0 0 0 0 0 0 0 0 0 0 0 0 0 1.1 1.1 1.1 1.1 1.1 1.1 0 2 1 2 2 2 3 2 4 2

loop_
_atom_site_aniso_label
_atom_site_aniso_U_11
_atom_site_aniso_U_22
_atom_site_aniso_U_33
_atom_site_aniso_U_23
_atom_site_aniso_U_13
_atom_site_aniso_U_12
S(1) 0.02878(3) 0.02235(2) 0.03104(3) 0.000629(18) 0.00203(2) 0.001178(19)
F(1) 0.02480(13) 0.02577(12) 0.02315(12) 0.00116(10) -0.00671(11) -0.00385(11)
F(2) 0.03827(19) 0.03976(19) 0.02122(13) 0.00558(13) -0.01030(14) 0.00222(16)
F(3) 0.04360(19) 0.02964(14) 0.02131(13) 0.00989(12) 0.00562(14) 0.00677(15)
F(4) 0.03430(16) 0.02109(12) 0.02866(14) 0.00282(11) 0.01092(13) -0.00361(12)
F(5) 0.02290(12) 0.02229(11) 0.02047(11) -0.00018(9) 0.00033(10) -0.00514(9)
F(6) 0.02423(12) 0.02037(10) 0.02248(11) -0.00283(9) -0.00120(10) 0.00710(9)
F(7) 0.03659(17) 0.02536(13) 0.02352(13) -0.00938(11) 0.00085(13) 0.00368(13)
F(8) 0.03264(15) 0.03214(14) 0.01629(11) -0.00386(10) -0.00481(11) -0.00311(13)
F(9) 0.02631(14) 0.03033(14) 0.02385(13) 0.00157(11) -0.00893(11) 0.00498(12)
F(10) 0.02409(12) 0.01960(10) 0.02270(11) -0.00234(9) -0.00485(10) 0.00667(9)
F(11) 0.01985(11) 0.02148(10) 0.02075(11) 0.00418(9) 0.00238(9) 0.00319(9)
F(12) 0.02879(16) 0.03406(16) 0.03032(16) 0.01038(14) 0.00669(14) -0.00472(14)
F(13) 0.02058(15) 0.0466(2) 0.03489(18) -0.00083(17) 0.01108(14) -0.00396(15)
F(14) 0.01719(13) 0.03488(17) 0.04352(19) -0.00701(16) 0.00515(14) 0.00652(12)
F(15) 0.02003(12) 0.02118(11) 0.03198(14) 0.00147(11) 0.00107(11) 0.00578(9)
F(16) 0.01855(11) 0.02391(11) 0.02401(12) -0.00527(9) 0.00106(10) -0.00443(9)
F(17) 0.03719(18) 0.02438(13) 0.03177(16) -0.01255(12) 0.00291(15) -0.00516(13)
F(18) 0.0389(2) 0.03532(18) 0.0436(2) -0.01807(17) 0.0136(2) 0.00724(17)
F(19) 0.02036(14) 0.03800(17) 0.03647(18) -0.00545(15) 0.01053(14) 0.00358(13)
F(20) 0.01656(10) 0.02192(10) 0.02494(11) -0.00196(9) 0.00285(9) -0.00260(9)
C(1) 0.02450(10) 0.01909(8) 0.02233(9) -0.00158(7) -0.00281(8) 0.00412(8)
C(2) 0.02790(11) 0.01969(9) 0.02325(10) 0.00104(8) -0.00069(9) 0.00417(8)
C(3) 0.02723(12) 0.02437(11) 0.03295(13) 0.00270(10) 0.00102(10) 0.00273(9)
C(4) 0.02293(11) 0.02305(10) 0.04111(15) 0.00102(11) -0.00464(11) 0.00194(9)
C(5) 0.02668(12) 0.02240(10) 0.03683(14) -0.00476(10) -0.00730(11) 0.00258(9)
C(6) 0.02529(11) 0.02251(9) 0.02751(11) -0.00540(9) -0.00495(9) 0.00456(8)
C(7) 0.02477(10) 0.01929(8) 0.02196(9) -0.00072(7) -0.00142(8) 0.00378(10)
C(8) 0.04418(14) 0.02092(9) 0.02200(9) 0.00039(7) 0.00358(10) 0.00375(8)
C(9) 0.02365(12) 0.02922(11) 0.0653(2) 0.00176(13) -0.00029(13) -0.00134(9)
C(10) 0.03115(13) 0.03713(13) 0.02977(11) -0.01246(10) -0.00153(10) 0.00528(10)
C(11) 0.01732(8) 0.01604(7) 0.01545(7) 0.00089(6) -0.00026(6) 0.00095(6)
C(12) 0.02073(9) 0.01979(8) 0.01677(8) 0.00139(6) -0.00252(7) 0.00152(7)
C(13) 0.02675(11) 0.02434(9) 0.01679(8) 0.00286(7) -0.00214(8) 0.00433(8)
C(14) 0.03011(11) 0.02113(9) 0.01741(8) 0.00426(7) 0.00394(8) 0.00567(8)
C(15) 0.02626(10) 0.01714(7) 0.01885(8) 0.00191(7) 0.00607(8) 0.00166(7)
C(16) 0.02011(8) 0.01621(7) 0.01688(7) 0.00045(6) 0.00233(7) -0.00007(6)
C(17) 0.01508(7) 0.01553(6) 0.01466(7) -0.00062(5) -0.00032(6) 0.00089(6)
C(18) 0.01810(8) 0.01671(7) 0.01592(7) -0.00163(6) 0.00061(6) 0.00147(6)
C(19) 0.02226(9) 0.01949(8) 0.01594(8) -0.00315(6) 0.00139(7) -0.00069(7)
C(20) 0.02151(9) 0.02236(8) 0.01445(7) -0.00108(7) -0.00088(7) -0.00281(7)
C(21) 0.01853(8) 0.02117(8) 0.01614(8) 0.00069(6) -0.00270(7) -0.00043(7)
C(22) 0.01635(8) 0.01701(7) 0.01623(7) -0.00016(6) -0.00173(6) 0.00132(6)
C(23) 0.01355(7) 0.01776(7) 0.01722(7) -0.00040(6) 0.00116(6) 0.00130(6)
C(24) 0.01590(8) 0.01987(8) 0.01713(7) 0.00099(6) 0.00219(6) 0.00014(6)
C(25) 0.01811(9) 0.02684(10) 0.02007(9) 0.00146(8) 0.00388(7) -0.00260(8)
C(26) 0.01596(9) 0.03191(11) 0.02336(10) -0.00273(9) 0.00507(8) -0.00217(8)
C(27) 0.01419(8) 0.02737(10) 0.02596(10) -0.00503(8) 0.00307(8) 0.00180(8)
C(28) 0.01428(8) 0.02047(8) 0.02217(9) -0.00183(7) 0.00119(7) 0.00274(6)
C(29) 0.01444(7) 0.01536(7) 0.01542(7) -0.00114(5) 0.00081(6) 0.00074(6)
C(30) 0.01751(8) 0.01695(7) 0.01650(7) -0.00251(6) 0.00036(6) -0.00035(6)
C(31) 0.02452(10) 0.01869(8) 0.02021(9) -0.00533(7) 0.00182(8) 0.00050(7)
C(32) 0.02539(11) 0.02272(9) 0.02434(10) -0.00629(8) 0.00559(9) 0.00453(8)
C(33) 0.01849(9) 0.02352(9) 0.02291(9) -0.00260(7) 0.00512(8) 0.00390(7)
C(34) 0.01485(8) 0.01829(7) 0.01832(8) -0.00095(6) 0.00228(6) 0.00121(6)
B(1) 0.01399(7) 0.01534(7) 0.01508(7) -0.00030(5) 0.00022(6) 0.00101(5)

loop_
_atom_site_label
_atom_site_fract_x
_atom_site_fract_y
_atom_site_fract_z
_atom_site_U_iso_or_equiv
_atom_site_occupancy
_atom_site_symmetry_multiplicity
S(1) 0.406470(5) 0.857369(4) 0.317633(4) 0.027 1 4
F(1) 0.11383(3) 0.16770(2) 0.12171(2) 0.025 1 4
F(2) 0.10292(4) 0.29050(4) 0.00198(2) 0.034 1 4
F(3) 0.23579(4) 0.44056(3) -0.00104(2) 0.031 1 4
F(4) 0.37953(3) 0.46171(2) 0.11836(2) 0.028 1 4
F(5) 0.38447(3) 0.34886(2) 0.242640(18) 0.022 1 4
F(6) 0.22380(3) 0.33828(2) 0.345956(19) 0.023 1 4
F(7) 0.31068(3) 0.39030(3) 0.48463(2) 0.029 1 4
F(8) 0.45965(3) 0.27899(3) 0.556387(19) 0.027 1 4
F(9) 0.51651(3) 0.11431(3) 0.48629(2) 0.027 1 4
F(10) 0.43034(3) 0.05980(2) 0.349567(19) 0.023 1 4
F(11) 0.21630(2) -0.00629(2) 0.344107(18) 0.021 1 4
F(12) 0.05027(3) -0.05424(3) 0.41041(3) 0.031 1 4
F(13) -0.10917(3) 0.06738(4) 0.40127(3) 0.034 1 4
F(14) -0.09975(3) 0.23779(3) 0.32135(3) 0.032 1 4
F(15) 0.05953(3) 0.28333(2) 0.24917(2) 0.024 1 4
F(16) 0.15805(2) -0.02147(2) 0.189213(19) 0.022 1 4
F(17) 0.24501(4) -0.14898(3) 0.10411(3) 0.031 1 4
F(18) 0.43540(4) -0.12407(4) 0.06710(4) 0.039 1 4
F(19) 0.54247(3) 0.03293(3) 0.12545(3) 0.031 1 4
F(20) 0.45710(2) 0.16242(2) 0.213634(19) 0.021 1 4
C(1) 0.26481(2) 0.709137(17) 0.348943(15) 0.022 1 4
C(2) 0.21297(2) 0.716348(18) 0.417676(16) 0.024 1 4
C(3) 0.14587(2) 0.64315(2) 0.43047(2) 0.028 1 4
C(4) 0.13066(2) 0.56426(2) 0.37923(2) 0.029 1 4
C(5) 0.18246(2) 0.55985(2) 0.31199(2) 0.029 1 4
C(6) 0.24947(2) 0.631131(19) 0.294863(18) 0.026 1 4
C(7) 0.33248(2) 0.779982(18) 0.333913(14) 0.022 1 4
C(8) 0.23218(3) 0.799116(17) 0.473014(15) 0.029 1 4
C(9) 0.06043(2) 0.48497(2) 0.39715(3) 0.04 1 4
C(10) 0.30369(2) 0.62697(2) 0.222673(18) 0.033 1 4
C(11) 0.247114(16) 0.252272(14) 0.190397(12) 0.016 1 4
C(12) 0.178362(17) 0.242401(16) 0.125359(13) 0.019 1 4
C(13) 0.17129(2) 0.304575(18) 0.061880(14) 0.023 1 4
C(14) 0.23832(2) 0.380699(18) 0.059914(14) 0.023 1 4
C(15) 0.31020(2) 0.392137(15) 0.121573(14) 0.021 1 4
C(16) 0.312240(17) 0.329913(15) 0.185283(12) 0.018 1 4
C(17) 0.322421(15) 0.197279(13) 0.338612(11) 0.015 1 4
C(18) 0.296366(16) 0.280527(14) 0.378285(12) 0.017 1 4
C(19) 0.340075(18) 0.309358(16) 0.450359(13) 0.019 1 4
C(20) 0.415072(18) 0.252896(17) 0.487209(12) 0.02 1 4
C(21) 0.444012(17) 0.169425(16) 0.451084(13) 0.019 1 4
C(22) 0.397501(16) 0.143351(14) 0.378832(12) 0.017 1 4
C(23) 0.146955(15) 0.139335(14) 0.290788(12) 0.016 1 4
C(24) 0.138262(16) 0.055177(15) 0.334507(12) 0.018 1 4
C(25) 0.053913(19) 0.028812(19) 0.370357(14) 0.022 1 4
C(26) -0.027370(19) 0.09064(2) 0.365747(15) 0.024 1 4
C(27) -0.022382(18) 0.176482(19) 0.324778(16) 0.022 1 4
C(28) 0.062987(17) 0.198744(16) 0.287976(14) 0.019 1 4
C(29) 0.303947(15) 0.077271(13) 0.209008(11) 0.015 1 4
C(30) 0.253637(16) -0.003505(14) 0.177097(12) 0.017 1 4
C(31) 0.29711(2) -0.071424(16) 0.130894(14) 0.021 1 4
C(32) 0.39462(2) -0.059904(18) 0.112944(15) 0.024 1 4
C(33) 0.448201(19) 0.019734(18) 0.142440(14) 0.021 1 4
C(34) 0.401836(16) 0.085378(15) 0.188427(12) 0.017 1 4
B(1) 0.255095(14) 0.166464(13) 0.257480(11) 0.015 1 4
H(3) 0.103986 0.646701 0.481318 0.0449(19) 1 4
H(5) 0.169695 0.499276 0.272585 0.0539(19) 1 4
H(8A) 0.227297 0.865136 0.441783 0.042(3) 1 4
H(8B) 0.304436 0.792206 0.501874 0.031(3) 1 4
H(8C) 0.178676 0.7985 0.514619 0.035(3) 1 4
H(9A) 0.09609 0.437714 0.439088 0.053(3) 1 4
H(9B) 0.039244 0.445782 0.345608 0.067(3) 1 4
H(9C) -0.003792 0.515143 0.419131 0.052(3) 1 4
H(10A) 0.379214 0.608497 0.237603 0.069(4) 1 4
H(10B) 0.300004 0.695425 0.19503 0.057(3) 1 4
H(10C) 0.270189 0.574283 0.184287 0.058(3) 1 4

loop_
_atom_type_symbol
_atom_type_description
_atom_type_scat_dispersion_real
_atom_type_scat_dispersion_imag
_atom_type_scat_source
C C 0.0033 0.0016 'International Tables Vol C Tables 4.2.6.8 and 6.1.1.4'
H H 0.0000 0.0000 'International Tables Vol C Tables 4.2.6.8 and 6.1.1.4'
B B 0.0013 0.0007 'International Tables Vol C Tables 4.2.6.8 and 6.1.1.4'
F F 0.0171 0.0103 'International Tables Vol C Tables 4.2.6.8 and 6.1.1.4'
S S 0.1246 0.1234 'International Tables Vol C Tables 4.2.6.8 and 6.1.1.4'

loop_
_geom_angle_atom_site_label_1
_geom_angle_atom_site_label_2
_geom_angle_atom_site_label_3
_geom_angle
_geom_angle_site_symmetry_1
_geom_angle_site_symmetry_2
_geom_angle_site_symmetry_3
_geom_angle_publ_flag
C(2) C(1) C(6) 122.68(3) 1_555 1_555 1_555 yes
C(2) C(1) C(7) 118.95(2) 1_555 1_555 1_555 yes
C(6) C(1) C(7) 118.38(3) 1_555 1_555 1_555 yes
C(1) C(2) C(3) 116.86(3) 1_555 1_555 1_555 yes
C(1) C(2) C(8) 120.74(3) 1_555 1_555 1_555 yes
C(3) C(2) C(8) 122.39(3) 1_555 1_555 1_555 yes
C(2) C(3) C(4) 121.85(3) 1_555 1_555 1_555 yes
C(2) C(3) H(3) 119.13 1_555 1_555 1_555 yes
C(4) C(3) H(3) 119.02 1_555 1_555 1_555 yes
C(3) C(4) C(5) 119.72(3) 1_555 1_555 1_555 yes
C(3) C(4) C(9) 119.91(4) 1_555 1_555 1_555 yes
C(5) C(4) C(9) 120.36(3) 1_555 1_555 1_555 yes
C(4) C(5) C(6) 121.58(3) 1_555 1_555 1_555 yes
C(4) C(5) H(5) 119.21 1_555 1_555 1_555 yes
C(6) C(5) H(5) 119.22 1_555 1_555 1_555 yes
C(1) C(6) C(5) 117.30(3) 1_555 1_555 1_555 yes
C(1) C(6) C(10) 121.19(3) 1_555 1_555 1_555 yes
C(5) C(6) C(10) 121.52(3) 1_555 1_555 1_555 yes
S(1) C(7) C(1) 179.91(2) 1_555 1_555 1_555 yes
C(2) C(8) H(8A) 109.55 1_555 1_555 1_555 yes
C(2) C(8) H(8B) 109.41 1_555 1_555 1_555 yes
C(2) C(8) H(8C) 109.54 1_555 1_555 1_555 yes
H(8A) C(8) H(8B) 109.36 1_555 1_555 1_555 yes
H(8A) C(8) H(8C) 109.56 1_555 1_555 1_555 yes
H(8B) C(8) H(8C) 109.39 1_555 1_555 1_555 yes
C(4) C(9) H(9A) 109.57 1_555 1_555 1_555 yes
C(4) C(9) H(9B) 109.36 1_555 1_555 1_555 yes
C(4) C(9) H(9C) 109.57 1_555 1_555 1_555 yes
H(9A) C(9) H(9B) 109.36 1_555 1_555 1_555 yes
H(9A) C(9) H(9C) 109.60 1_555 1_555 1_555 yes
H(9B) C(9) H(9C) 109.38 1_555 1_555 1_555 yes
C(6) C(10) H(10A) 109.48 1_555 1_555 1_555 yes
C(6) C(10) H(10B) 109.41 1_555 1_555 1_555 yes
C(6) C(10) H(10C) 109.52 1_555 1_555 1_555 yes
H(10A) C(10) H(10B) 109.41 1_555 1_555 1_555 yes
H(10A) C(10) H(10C) 109.60 1_555 1_555 1_555 yes
H(10B) C(10) H(10C) 109.41 1_555 1_555 1_555 yes
C(12) C(11) C(16) 113.684(19) 1_555 1_555 1_555 yes
F(1) C(12) C(11) 119.50(2) 1_555 1_555 1_555 yes
F(1) C(12) C(13) 115.90(2) 1_555 1_555 1_555 yes
C(11) C(12) C(13) 124.60(2) 1_555 1_555 1_555 yes
F(2) C(13) C(12) 120.99(3) 1_555 1_555 1_555 yes
F(2) C(13) C(14) 119.83(3) 1_555 1_555 1_555 yes
C(12) C(13) C(14) 119.15(2) 1_555 1_555 1_555 yes
F(3) C(14) C(13) 121.03(3) 1_555 1_555 1_555 yes
F(3) C(14) C(15) 120.18(3) 1_555 1_555 1_555 yes
C(13) C(14) C(15) 118.77(2) 1_555 1_555 1_555 yes
F(4) C(15) C(14) 119.51(3) 1_555 1_555 1_555 yes
F(4) C(15) C(16) 120.44(3) 1_555 1_555 1_555 yes
C(14) C(15) C(16) 120.02(2) 1_555 1_555 1_555 yes
F(5) C(16) C(11) 121.35(2) 1_555 1_555 1_555 yes
F(5) C(16) C(15) 114.93(2) 1_555 1_555 1_555 yes
C(11) C(16) C(15) 123.71(2) 1_555 1_555 1_555 yes
C(18) C(17) C(22) 113.497(17) 1_555 1_555 1_555 yes
F(6) C(18) C(17) 119.29(2) 1_555 1_555 1_555 yes
F(6) C(18) C(19) 116.00(2) 1_555 1_555 1_555 yes
C(17) C(18) C(19) 124.705(19) 1_555 1_555 1_555 yes
F(7) C(19) C(18) 121.04(3) 1_555 1_555 1_555 yes
F(7) C(19) C(20) 119.91(2) 1_555 1_555 1_555 yes
C(18) C(19) C(20) 119.05(2) 1_555 1_555 1_555 yes
F(8) C(20) C(19) 120.69(3) 1_555 1_555 1_555 yes
F(8) C(20) C(21) 120.26(3) 1_555 1_555 1_555 yes
C(19) C(20) C(21) 119.040(19) 1_555 1_555 1_555 yes
F(9) C(21) C(20) 119.48(2) 1_555 1_555 1_555 yes
F(9) C(21) C(22) 120.79(3) 1_555 1_555 1_555 yes
C(20) C(21) C(22) 119.734(19) 1_555 1_555 1_555 yes
F(10) C(22) C(17) 121.26(2) 1_555 1_555 1_555 yes
F(10) C(22) C(21) 114.76(2) 1_555 1_555 1_555 yes
C(17) C(22) C(21) 123.972(19) 1_555 1_555 1_555 yes
C(24) C(23) C(28) 113.86(2) 1_555 1_555 1_555 yes
F(11) C(24) C(23) 119.36(2) 1_555 1_555 1_555 yes
F(11) C(24) C(25) 115.98(2) 1_555 1_555 1_555 yes
C(23) C(24) C(25) 124.66(2) 1_555 1_555 1_555 yes
F(12) C(25) C(24) 121.39(3) 1_555 1_555 1_555 yes
F(12) C(25) C(26) 119.59(3) 1_555 1_555 1_555 yes
C(24) C(25) C(26) 119.02(2) 1_555 1_555 1_555 yes
F(13) C(26) C(25) 120.02(3) 1_555 1_555 1_555 yes
F(13) C(26) C(27) 120.95(3) 1_555 1_555 1_555 yes
C(25) C(26) C(27) 119.03(2) 1_555 1_555 1_555 yes
F(14) C(27) C(26) 119.54(3) 1_555 1_555 1_555 yes
F(14) C(27) C(28) 120.55(3) 1_555 1_555 1_555 yes
C(26) C(27) C(28) 119.91(2) 1_555 1_555 1_555 yes
F(15) C(28) C(23) 121.50(2) 1_555 1_555 1_555 yes
F(15) C(28) C(27) 115.03(2) 1_555 1_555 1_555 yes
C(23) C(28) C(27) 123.48(2) 1_555 1_555 1_555 yes
C(30) C(29) C(34) 113.633(19) 1_555 1_555 1_555 yes
F(16) C(30) C(29) 121.73(2) 1_555 1_555 1_555 yes
F(16) C(30) C(31) 114.77(2) 1_555 1_555 1_555 yes
C(29) C(30) C(31) 123.50(2) 1_555 1_555 1_555 yes
F(17) C(31) C(30) 120.19(3) 1_555 1_555 1_555 yes
F(17) C(31) C(32) 119.58(3) 1_555 1_555 1_555 yes
C(30) C(31) C(32) 120.23(2) 1_555 1_555 1_555 yes
F(18) C(32) C(31) 120.08(3) 1_555 1_555 1_555 yes
F(18) C(32) C(33) 121.05(4) 1_555 1_555 1_555 yes
C(31) C(32) C(33) 118.87(2) 1_555 1_555 1_555 yes
F(19) C(33) C(32) 120.03(3) 1_555 1_555 1_555 yes
F(19) C(33) C(34) 121.10(3) 1_555 1_555 1_555 yes
C(32) C(33) C(34) 118.85(2) 1_555 1_555 1_555 yes
F(20) C(34) C(29) 119.17(2) 1_555 1_555 1_555 yes
F(20) C(34) C(33) 115.94(2) 1_555 1_555 1_555 yes
C(29) C(34) C(33) 124.89(2) 1_555 1_555 1_555 yes

loop_
_geom_bond_atom_site_label_1
_geom_bond_atom_site_label_2
_geom_bond_distance
_geom_bond_site_symmetry_1
_geom_bond_site_symmetry_2
_geom_bond_publ_flag
S(1) C(7) 1.5047(3) 1_555 1_555 yes
F(1) C(12) 1.3480(4) 1_555 1_555 yes
F(2) C(13) 1.3382(4) 1_555 1_555 yes
F(3) C(14) 1.3359(4) 1_555 1_555 yes
F(4) C(15) 1.3450(4) 1_555 1_555 yes
F(5) C(16) 1.3525(4) 1_555 1_555 yes
F(6) C(18) 1.3458(3) 1_555 1_555 yes
F(7) C(19) 1.3409(4) 1_555 1_555 yes
F(8) C(20) 1.3385(4) 1_555 1_555 yes
F(9) C(21) 1.3423(4) 1_555 1_555 yes
F(10) C(22) 1.3500(3) 1_555 1_555 yes
F(11) C(24) 1.3508(3) 1_555 1_555 yes
F(12) C(25) 1.3430(5) 1_555 1_555 yes
F(13) C(26) 1.3442(5) 1_555 1_555 yes
F(14) C(27) 1.3407(4) 1_555 1_555 yes
F(15) C(28) 1.3461(4) 1_555 1_555 yes
F(16) C(30) 1.3447(4) 1_555 1_555 yes
F(17) C(31) 1.3418(4) 1_555 1_555 yes
F(18) C(32) 1.3368(4) 1_555 1_555 yes
F(19) C(33) 1.3394(4) 1_555 1_555 yes
F(20) C(34) 1.3500(3) 1_555 1_555 yes
C(1) C(2) 1.4290(4) 1_555 1_555 yes
C(1) C(6) 1.4292(3) 1_555 1_555 yes
C(1) C(7) 1.3774(4) 1_555 1_555 yes
C(2) C(3) 1.3869(4) 1_555 1_555 yes
C(2) C(8) 1.4983(3) 1_555 1_555 yes
C(3) C(4) 1.4077(4) 1_555 1_555 yes
C(3) H(3) 1.083 1_555 1_555 yes
C(4) C(5) 1.4039(5) 1_555 1_555 yes
C(4) C(9) 1.4971(4) 1_555 1_555 yes
C(5) C(6) 1.3850(5) 1_555 1_555 yes
C(5) H(5) 1.083 1_555 1_555 yes
C(6) C(10) 1.4966(4) 1_555 1_555 yes
C(8) H(8A) 1.059 1_555 1_555 yes
C(8) H(8B) 1.059 1_555 1_555 yes
C(8) H(8C) 1.059 1_555 1_555 yes
C(9) H(9A) 1.059 1_555 1_555 yes
C(9) H(9B) 1.059 1_555 1_555 yes
C(9) H(9C) 1.059 1_555 1_555 yes
C(10) H(10A) 1.059 1_555 1_555 yes
C(10) H(10B) 1.059 1_555 1_555 yes
C(10) H(10C) 1.059 1_555 1_555 yes
C(11) C(12) 1.3989(3) 1_555 1_555 yes
C(11) C(16) 1.3938(3) 1_555 1_555 yes
C(12) C(13) 1.3886(3) 1_555 1_555 yes
C(13) C(14) 1.3890(4) 1_555 1_555 yes
C(14) C(15) 1.3847(4) 1_555 1_555 yes
C(15) C(16) 1.3937(3) 1_555 1_555 yes
C(17) C(18) 1.3988(3) 1_555 1_555 yes
C(17) C(22) 1.3929(3) 1_555 1_555 yes
C(18) C(19) 1.3875(3) 1_555 1_555 yes
C(19) C(20) 1.3872(3) 1_555 1_555 yes
C(20) C(21) 1.3831(3) 1_555 1_555 yes
C(21) C(22) 1.3934(3) 1_555 1_555 yes
C(23) C(24) 1.3967(3) 1_555 1_555 yes
C(23) C(28) 1.3952(3) 1_555 1_555 yes
C(24) C(25) 1.3873(3) 1_555 1_555 yes
C(25) C(26) 1.3859(4) 1_555 1_555 yes
C(26) C(27) 1.3857(4) 1_555 1_555 yes
C(27) C(28) 1.3939(3) 1_555 1_555 yes
C(29) C(30) 1.3949(3) 1_555 1_555 yes
C(29) C(34) 1.3985(3) 1_555 1_555 yes
C(30) C(31) 1.3922(3) 1_555 1_555 yes
C(31) C(32) 1.3837(4) 1_555 1_555 yes
C(32) C(33) 1.3891(3) 1_555 1_555 yes
C(33) C(34) 1.3879(3) 1_555 1_555 yes
